data_4106096
loop_
_publ_author_name
'Peng Ren'
'Oleg Vechorkin'
'Kim von Allmen'
'Rosario Scopelliti'
'Xile Hu'

_publ_section_title
;
 A Structure-Activity Study of Ni-Catalyzed Alkyl-Alkyl Kumada Coupling.
 Improved Catalysts for Coupling of Secondary Alkyl Halides
;
_journal_name_full 'Journal of the American Chemical Society'
_journal_page_first 7084
_journal_page_last 7095
_journal_paper_doi 10.1021/ja200270k
_journal_volume 133
_journal_year 2011
_chemical_formula_moiety 'C18 H24 Cl N3 Ni'
_chemical_formula_sum 'C18 H24 Cl N3 Ni'
_chemical_formula_weight 376.56
_chemical_name_systematic
; 
 ? 
;
_space_group_IT_number 15
_symmetry_cell_setting monoclinic
_symmetry_space_group_name_Hall '-C 2yc'
_symmetry_space_group_name_H-M 'C 1 2/c 1'
_atom_sites_solution_hydrogens geom
_atom_sites_solution_primary direct
_atom_sites_solution_secondary difmap
_audit_creation_method SHELXL-97
_cell_angle_alpha 90.00
_cell_angle_beta 101.76(3)
_cell_angle_gamma 90.00
_cell_formula_units_Z 8
_cell_length_a 25.079(5)
_cell_length_b 8.7830(18)
_cell_length_c 16.494(3)
_cell_measurement_reflns_used 114
_cell_measurement_temperature 140(2)
_cell_measurement_theta_max 20
_cell_measurement_theta_min 3
_cell_volume 3556.9(13)
_computing_cell_refinement 'automar, marresearch, 2010'
_computing_data_collection 'marmux - Micro-beam system, marresearch, 2010'
_computing_data_reduction 'automar, marresearch, 2010'
_computing_molecular_graphics 'Bruker SHELXTL'
_computing_publication_material 'Bruker SHELXTL'
_computing_structure_refinement 'SHELXL-97 (Sheldrick, 1997)'
_computing_structure_solution 'SHELXS-97 (Sheldrick, 1990)'
_diffrn_ambient_temperature 140(2)
_diffrn_measured_fraction_theta_full 0.944
_diffrn_measured_fraction_theta_max 0.944
_diffrn_measurement_device_type marmux
_diffrn_measurement_method '\p scans'
_diffrn_radiation_monochromator graphite
_diffrn_radiation_source 'fine-focus sealed tube'
_diffrn_radiation_type MoK\a
_diffrn_radiation_wavelength 0.71073
_diffrn_reflns_av_R_equivalents 0.0478
_diffrn_reflns_av_sigmaI/netI 0.0715
_diffrn_reflns_limit_h_max 29
_diffrn_reflns_limit_h_min -29
_diffrn_reflns_limit_k_max 10
_diffrn_reflns_limit_k_min -10
_diffrn_reflns_limit_l_max 17
_diffrn_reflns_limit_l_min -17
_diffrn_reflns_number 5251
_diffrn_reflns_theta_full 24.39
_diffrn_reflns_theta_max 24.39
_diffrn_reflns_theta_min 2.46
_exptl_absorpt_coefficient_mu 1.244
_exptl_absorpt_correction_type none
_exptl_crystal_colour green
_exptl_crystal_density_diffrn 1.406
_exptl_crystal_description prismatic
_exptl_crystal_F_000 1584
_exptl_crystal_size_max 0.30
_exptl_crystal_size_mid 0.25
_exptl_crystal_size_min 0.16
_refine_diff_density_max 0.360
_refine_diff_density_min -0.396
_refine_diff_density_rms 0.074
_refine_ls_extinction_coef 0.00052(19)
_refine_ls_extinction_expression Fc^*^=kFc[1+0.001xFc^2^\l^3^/sin(2\q)]^-1/4^
_refine_ls_extinction_method SHELXL
_refine_ls_goodness_of_fit_ref 1.120
_refine_ls_hydrogen_treatment constr
_refine_ls_matrix_type full
_refine_ls_number_parameters 209
_refine_ls_number_reflns 2763
_refine_ls_number_restraints 0
_refine_ls_restrained_S_all 1.120
_refine_ls_R_factor_all 0.0780
_refine_ls_R_factor_gt 0.0520
_refine_ls_shift/su_max 0.000
_refine_ls_shift/su_mean 0.000
_refine_ls_structure_factor_coef Fsqd
_refine_ls_weighting_details 'calc w=1/[\s^2^(Fo^2^)+(0.0490P)^2^+0.0000P] where P=(Fo^2^+2Fc^2^)/3'
_refine_ls_weighting_scheme calc
_refine_ls_wR_factor_gt 0.1098
_refine_ls_wR_factor_ref 0.1208
_reflns_number_gt 2140
_reflns_number_total 2763
_reflns_threshold_expression >2sigma(I)
_cod_data_source_file ja200270k_si_007.cif
_cod_data_source_block rp500011
_cod_original_cell_volume 3556.9(12)
_cod_original_sg_symbol_H-M 'C 2/c'
_cod_database_code 4106096

loop_
_symmetry_equiv_pos_as_xyz
'x, y, z'
'-x, y, -z+1/2'
'x+1/2, y+1/2, z'
'-x+1/2, y+1/2, -z+1/2'
'-x, -y, -z'
'x, -y, z-1/2'
'-x+1/2, -y+1/2, -z'
'x+1/2, -y+1/2, z-1/2'

loop_
_atom_site_label
_atom_site_type_symbol
_atom_site_fract_x
_atom_site_fract_y
_atom_site_fract_z
_atom_site_U_iso_or_equiv
_atom_site_adp_type
_atom_site_occupancy
_atom_site_symmetry_multiplicity
_atom_site_calc_flag
_atom_site_refinement_flags
Ni1 Ni 0.06436(2) 0.04934(6) 0.37381(4) 0.0308(2) Uani 1 1 d .
Cl1 Cl -0.00384(5) -0.10985(12) 0.37617(7) 0.0358(3) Uani 1 1 d .
N1 N 0.04609(14) 0.1985(4) 0.4514(2) 0.0307(9) Uani 1 1 d .
H1 H 0.0361 0.1438 0.4943 0.037 Uiso 1 1 calc R
N2 N 0.12363(15) 0.1717(4) 0.3725(2) 0.0332(9) Uani 1 1 d .
N3 N 0.09586(14) -0.0853(4) 0.3034(2) 0.0304(9) Uani 1 1 d .
H3A H 0.0683 -0.1138 0.2593 0.037 Uiso 1 1 calc R
C1 C 0.09708(17) 0.2784(5) 0.4872(3) 0.0312(10) Uani 1 1 d .
C2 C 0.10400(19) 0.3648(5) 0.5578(3) 0.0365(11) Uani 1 1 d .
H2 H 0.0751 0.3747 0.5867 0.044 Uiso 1 1 calc R
C3 C 0.15348(19) 0.4384(5) 0.5872(3) 0.0392(12) Uani 1 1 d .
H3B H 0.1590 0.4972 0.6365 0.047 Uiso 1 1 calc R
C4 C 0.19444(19) 0.4234(5) 0.5425(3) 0.0383(12) Uani 1 1 d .
H4 H 0.2283 0.4731 0.5622 0.046 Uiso 1 1 calc R
C5 C 0.18789(18) 0.3391(5) 0.4707(3) 0.0357(11) Uani 1 1 d .
H5 H 0.2167 0.3319 0.4414 0.043 Uiso 1 1 calc R
C6 C 0.13819(17) 0.2639(5) 0.4410(3) 0.0307(10) Uani 1 1 d .
C7 C 0.15282(18) 0.1379(5) 0.3115(3) 0.0326(11) Uani 1 1 d .
C8 C 0.19109(18) 0.2297(5) 0.2833(3) 0.0379(12) Uani 1 1 d .
H8 H 0.2027 0.3227 0.3107 0.045 Uiso 1 1 calc R
C9 C 0.21186(19) 0.1846(5) 0.2152(3) 0.0432(12) Uani 1 1 d .
H9 H 0.2384 0.2462 0.1972 0.052 Uiso 1 1 calc R
C10 C 0.1944(2) 0.0503(6) 0.1728(3) 0.0433(12) Uani 1 1 d .
H10 H 0.2082 0.0221 0.1253 0.052 Uiso 1 1 calc R
C11 C 0.15693(19) -0.0416(5) 0.2004(3) 0.0390(12) Uani 1 1 d .
H11 H 0.1451 -0.1337 0.1721 0.047 Uiso 1 1 calc R
C12 C 0.13661(18) 0.0011(5) 0.2697(3) 0.0329(11) Uani 1 1 d .
C13 C 0.00074(18) 0.3138(5) 0.4218(3) 0.0367(11) Uani 1 1 d .
H13 H -0.0041 0.3740 0.4712 0.044 Uiso 1 1 calc R
C14 C -0.0522(2) 0.2366(6) 0.3879(4) 0.0695(19) Uani 1 1 d .
H14A H -0.0508 0.1904 0.3343 0.104 Uiso 1 1 calc R
H14B H -0.0818 0.3116 0.3807 0.104 Uiso 1 1 calc R
H14C H -0.0588 0.1573 0.4265 0.104 Uiso 1 1 calc R
C15 C 0.0188(2) 0.4236(6) 0.3620(3) 0.0560(15) Uani 1 1 d .
H15A H 0.0299 0.3663 0.3172 0.084 Uiso 1 1 calc R
H15B H 0.0496 0.4840 0.3913 0.084 Uiso 1 1 calc R
H15C H -0.0114 0.4915 0.3386 0.084 Uiso 1 1 calc R
C16 C 0.11705(18) -0.2282(5) 0.3507(3) 0.0354(11) Uani 1 1 d .
H16 H 0.0872 -0.2675 0.3770 0.042 Uiso 1 1 calc R
C17 C 0.1649(2) -0.1919(6) 0.4201(3) 0.0462(13) Uani 1 1 d .
H17A H 0.1954 -0.1551 0.3966 0.069 Uiso 1 1 calc R
H17B H 0.1759 -0.2839 0.4528 0.069 Uiso 1 1 calc R
H17C H 0.1543 -0.1130 0.4557 0.069 Uiso 1 1 calc R
C18 C 0.1307(2) -0.3545(5) 0.2943(3) 0.0411(12) Uani 1 1 d .
H18A H 0.1000 -0.3690 0.2477 0.062 Uiso 1 1 calc R
H18B H 0.1377 -0.4495 0.3258 0.062 Uiso 1 1 calc R
H18C H 0.1632 -0.3258 0.2733 0.062 Uiso 1 1 calc R

loop_
_atom_site_aniso_label
_atom_site_aniso_U_11
_atom_site_aniso_U_22
_atom_site_aniso_U_33
_atom_site_aniso_U_23
_atom_site_aniso_U_13
_atom_site_aniso_U_12
Ni1 0.0336(4) 0.0230(3) 0.0370(4) -0.0017(3) 0.0102(2) -0.0019(3)
Cl1 0.0383(7) 0.0297(6) 0.0411(7) -0.0034(5) 0.0118(5) -0.0065(5)
N1 0.031(2) 0.024(2) 0.037(2) 0.0001(16) 0.0069(16) -0.0026(16)
N2 0.038(2) 0.026(2) 0.038(2) -0.0034(17) 0.0126(17) -0.0030(17)
N3 0.031(2) 0.0219(19) 0.038(2) 0.0020(16) 0.0043(16) -0.0014(16)
C1 0.034(3) 0.023(2) 0.035(3) 0.0027(19) 0.003(2) -0.002(2)
C2 0.043(3) 0.027(3) 0.040(3) -0.001(2) 0.011(2) 0.000(2)
C3 0.049(3) 0.032(3) 0.034(3) -0.001(2) 0.000(2) -0.001(2)
C4 0.039(3) 0.027(3) 0.044(3) 0.003(2) -0.002(2) -0.008(2)
C5 0.035(3) 0.029(3) 0.042(3) 0.005(2) 0.004(2) -0.001(2)
C6 0.037(3) 0.025(2) 0.031(3) 0.0013(19) 0.009(2) 0.000(2)
C7 0.037(3) 0.029(3) 0.033(3) 0.005(2) 0.012(2) 0.004(2)
C8 0.036(3) 0.030(3) 0.050(3) 0.007(2) 0.014(2) 0.004(2)
C9 0.035(3) 0.038(3) 0.058(3) 0.011(3) 0.014(2) 0.001(2)
C10 0.047(3) 0.044(3) 0.042(3) 0.006(2) 0.016(2) 0.011(3)
C11 0.043(3) 0.032(3) 0.045(3) -0.001(2) 0.015(2) 0.008(2)
C12 0.033(3) 0.024(2) 0.041(3) 0.004(2) 0.006(2) 0.0025(19)
C13 0.032(3) 0.031(3) 0.045(3) -0.007(2) 0.005(2) 0.002(2)
C14 0.033(3) 0.042(3) 0.125(6) -0.022(3) -0.005(3) 0.005(3)
C15 0.064(4) 0.049(3) 0.057(4) 0.013(3) 0.017(3) 0.020(3)
C16 0.037(3) 0.027(3) 0.042(3) 0.004(2) 0.008(2) -0.001(2)
C17 0.060(3) 0.037(3) 0.038(3) 0.007(2) 0.002(2) 0.004(3)
C18 0.047(3) 0.030(3) 0.049(3) -0.005(2) 0.016(2) 0.001(2)

loop_
_atom_type_symbol
_atom_type_description
_atom_type_scat_dispersion_real
_atom_type_scat_dispersion_imag
_atom_type_scat_source
C C 0.0033 0.0016 'International Tables Vol C Tables 4.2.6.8 and 6.1.1.4'
H H 0.0000 0.0000 'International Tables Vol C Tables 4.2.6.8 and 6.1.1.4'
N N 0.0061 0.0033 'International Tables Vol C Tables 4.2.6.8 and 6.1.1.4'
Cl Cl 0.1484 0.1585 'International Tables Vol C Tables 4.2.6.8 and 6.1.1.4'
Ni Ni 0.3393 1.1124 'International Tables Vol C Tables 4.2.6.8 and 6.1.1.4'

loop_
_geom_angle_atom_site_label_1
_geom_angle_atom_site_label_2
_geom_angle_atom_site_label_3
_geom_angle
N2 Ni1 N3 85.42(15)
N2 Ni1 N1 85.04(15)
N3 Ni1 N1 169.58(14)
N2 Ni1 Cl1 176.63(12)
N3 Ni1 Cl1 92.06(11)
N1 Ni1 Cl1 97.30(11)
C1 N1 C13 110.0(3)
C1 N1 Ni1 106.4(3)
C13 N1 Ni1 119.7(3)
C1 N1 H1 106.7
C13 N1 H1 106.7
Ni1 N1 H1 106.7
C6 N2 C7 128.9(4)
C6 N2 Ni1 114.5(3)
C7 N2 Ni1 115.4(3)
C12 N3 C16 115.1(3)
C12 N3 Ni1 108.2(3)
C16 N3 Ni1 109.9(3)
C12 N3 H3A 107.8
C16 N3 H3A 107.8
Ni1 N3 H3A 107.8
C2 C1 C6 122.0(4)
C2 C1 N1 123.7(4)
C6 C1 N1 114.3(4)
C1 C2 C3 120.1(4)
C1 C2 H2 120.0
C3 C2 H2 120.0
C4 C3 C2 118.3(4)
C4 C3 H3B 120.8
C2 C3 H3B 120.8
C5 C4 C3 122.4(4)
C5 C4 H4 118.8
C3 C4 H4 118.8
C4 C5 C6 119.6(4)
C4 C5 H5 120.2
C6 C5 H5 120.2
N2 C6 C1 113.4(4)
N2 C6 C5 129.0(4)
C1 C6 C5 117.6(4)
N2 C7 C8 127.8(4)
N2 C7 C12 113.3(4)
C8 C7 C12 118.5(4)
C9 C8 C7 119.9(5)
C9 C8 H8 120.0
C7 C8 H8 120.0
C8 C9 C10 121.1(5)
C8 C9 H9 119.5
C10 C9 H9 119.5
C11 C10 C9 119.5(5)
C11 C10 H10 120.3
C9 C10 H10 120.3
C10 C11 C12 119.9(5)
C10 C11 H11 120.0
C12 C11 H11 120.0
C11 C12 C7 121.0(4)
C11 C12 N3 124.8(4)
C7 C12 N3 114.1(4)
C14 C13 C15 114.0(4)
C14 C13 N1 111.5(4)
C15 C13 N1 109.2(4)
C14 C13 H13 107.3
C15 C13 H13 107.3
N1 C13 H13 107.3
C13 C14 H14A 109.5
C13 C14 H14B 109.5
H14A C14 H14B 109.5
C13 C14 H14C 109.5
H14A C14 H14C 109.5
H14B C14 H14C 109.5
C13 C15 H15A 109.5
C13 C15 H15B 109.5
H15A C15 H15B 109.5
C13 C15 H15C 109.5
H15A C15 H15C 109.5
H15B C15 H15C 109.5
C17 C16 N3 110.8(4)
C17 C16 C18 111.8(4)
N3 C16 C18 112.7(4)
C17 C16 H16 107.1
N3 C16 H16 107.1
C18 C16 H16 107.1
C16 C17 H17A 109.5
C16 C17 H17B 109.5
H17A C17 H17B 109.5
C16 C17 H17C 109.5
H17A C17 H17C 109.5
H17B C17 H17C 109.5
C16 C18 H18A 109.5
C16 C18 H18B 109.5
H18A C18 H18B 109.5
C16 C18 H18C 109.5
H18A C18 H18C 109.5
H18B C18 H18C 109.5

loop_
_geom_bond_atom_site_label_1
_geom_bond_atom_site_label_2
_geom_bond_distance
Ni1 N2 1.838(4)
Ni1 N3 1.935(3)
Ni1 N1 1.950(3)
Ni1 Cl1 2.2156(12)
N1 C1 1.473(5)
N1 C13 1.526(5)
N1 H1 0.9300
N2 C6 1.377(5)
N2 C7 1.391(5)
N3 C12 1.470(5)
N3 C16 1.516(5)
N3 H3A 0.9300
C1 C2 1.370(6)
C1 C6 1.408(6)
C2 C3 1.395(6)
C2 H2 0.9500
C3 C4 1.387(6)
C3 H3B 0.9500
C4 C5 1.378(6)
C4 H4 0.9500
C5 C6 1.408(6)
C5 H5 0.9500
C7 C8 1.404(6)
C7 C12 1.404(6)
C8 C9 1.388(6)
C8 H8 0.9500
C9 C10 1.396(7)
C9 H9 0.9500
C10 C11 1.385(6)
C10 H10 0.9500
C11 C12 1.394(6)
C11 H11 0.9500
C13 C14 1.494(6)
C13 C15 1.514(7)
C13 H13 1.0000
C14 H14A 0.9800
C14 H14B 0.9800
C14 H14C 0.9800
C15 H15A 0.9800
C15 H15B 0.9800
C15 H15C 0.9800
C16 C17 1.514(6)
C16 C18 1.530(6)
C16 H16 1.0000
C17 H17A 0.9800
C17 H17B 0.9800
C17 H17C 0.9800
C18 H18A 0.9800
C18 H18B 0.9800
C18 H18C 0.9800

loop_
_geom_torsion_atom_site_label_1
_geom_torsion_atom_site_label_2
_geom_torsion_atom_site_label_3
_geom_torsion_atom_site_label_4
_geom_torsion
N2 Ni1 N1 C1 -21.7(3)
N3 Ni1 N1 C1 2.0(9)
Cl1 Ni1 N1 C1 155.8(2)
N2 Ni1 N1 C13 103.6(3)
N3 Ni1 N1 C13 127.3(7)
Cl1 Ni1 N1 C13 -78.9(3)
N3 Ni1 N2 C6 -153.5(3)
N1 Ni1 N2 C6 22.3(3)
N3 Ni1 N2 C7 15.1(3)
N1 Ni1 N2 C7 -169.1(3)
N2 Ni1 N3 C12 -16.6(3)
N1 Ni1 N3 C12 -40.4(9)
Cl1 Ni1 N3 C12 165.6(3)
N2 Ni1 N3 C16 109.8(3)
N1 Ni1 N3 C16 86.1(8)
Cl1 Ni1 N3 C16 -67.9(3)
C13 N1 C1 C2 65.2(5)
Ni1 N1 C1 C2 -163.8(4)
C13 N1 C1 C6 -112.4(4)
Ni1 N1 C1 C6 18.6(4)
C6 C1 C2 C3 -1.8(7)
N1 C1 C2 C3 -179.2(4)
C1 C2 C3 C4 1.1(7)
C2 C3 C4 C5 0.0(7)
C3 C4 C5 C6 -0.5(7)
C7 N2 C6 C1 176.7(4)
Ni1 N2 C6 C1 -16.5(5)
C7 N2 C6 C5 -5.2(7)
Ni1 N2 C6 C5 161.5(4)
C2 C1 C6 N2 179.7(4)
N1 C1 C6 N2 -2.7(5)
C2 C1 C6 C5 1.4(6)
N1 C1 C6 C5 179.0(4)
C4 C5 C6 N2 -178.2(4)
C4 C5 C6 C1 -0.2(6)
C6 N2 C7 C8 -29.4(7)
Ni1 N2 C7 C8 163.9(4)
C6 N2 C7 C12 157.4(4)
Ni1 N2 C7 C12 -9.3(5)
N2 C7 C8 C9 -172.7(4)
C12 C7 C8 C9 0.2(7)
C7 C8 C9 C10 1.5(7)
C8 C9 C10 C11 -1.8(7)
C9 C10 C11 C12 0.5(7)
C10 C11 C12 C7 1.1(7)
C10 C11 C12 N3 178.5(4)
N2 C7 C12 C11 172.4(4)
C8 C7 C12 C11 -1.5(7)
N2 C7 C12 N3 -5.2(6)
C8 C7 C12 N3 -179.1(4)
C16 N3 C12 C11 75.1(6)
Ni1 N3 C12 C11 -161.5(4)
C16 N3 C12 C7 -107.4(4)
Ni1 N3 C12 C7 16.0(5)
C1 N1 C13 C14 -177.8(4)
Ni1 N1 C13 C14 58.5(5)
C1 N1 C13 C15 55.4(5)
Ni1 N1 C13 C15 -68.2(4)
C12 N3 C16 C17 55.6(5)
Ni1 N3 C16 C17 -66.8(4)
C12 N3 C16 C18 -70.4(5)
Ni1 N3 C16 C18 167.1(3)
